data_7225092
loop_
_publ_author_name
'Miao, Shao-Bin'
'Li, Zhao-Hao'
'Xu, Chun-Ying'
'Ji, Bao-Ming'

_publ_section_title
;
 Syntheses, characterization, and luminescence properties of three novel
 Ag(i) coordination polymers based on polycarboxylic acid ligands and
 1,3-di-(1,2,4-triazole-4-yl)benzene
;
_journal_issue 24
_journal_name_full CrystEngComm
_journal_page_first 4636
_journal_paper_doi 10.1039/C6CE00625F
_journal_volume 18
_journal_year 2016
_chemical_formula_sum 'C22 H10 Ag6 N8 O8'
_chemical_formula_weight 1161.60
_chemical_name_systematic
;

 ?

;
_space_group_IT_number 14
_symmetry_cell_setting monoclinic
_symmetry_space_group_name_Hall '-P 2ybc'
_symmetry_space_group_name_H-M 'P 1 21/c 1'
_atom_sites_solution_hydrogens geom
_atom_sites_solution_primary direct
_atom_sites_solution_secondary difmap
_audit_creation_method SHELXL-97
_audit_update_record
;
2016-03-06 deposited with the CCDC.
2016-05-04 downloaded from the CCDC.
;
_cell_angle_alpha 90.00
_cell_angle_beta 104.397(8)
_cell_angle_gamma 90.00
_cell_formula_units_Z 4
_cell_length_a 18.110(13)
_cell_length_b 14.899(11)
_cell_length_c 10.013(7)
_cell_measurement_reflns_used 6959
_cell_measurement_temperature 296(2)
_cell_measurement_theta_max 28.08
_cell_measurement_theta_min 2.51
_cell_volume 2617(3)
_computing_cell_refinement 'Bruker SMART'
_computing_data_collection 'Bruker SMART'
_computing_data_reduction 'Bruker SAINT'
_computing_molecular_graphics 'Bruker SHELXTL'
_computing_publication_material 'Bruker SHELXTL'
_computing_structure_refinement 'SHELXL-97 (Sheldrick, 1997)'
_computing_structure_solution 'SHELXS-97 (Sheldrick, 1990)'
_diffrn_ambient_temperature 296(2)
_diffrn_measured_fraction_theta_full 0.999
_diffrn_measured_fraction_theta_max 0.999
_diffrn_measurement_device_type 'CCD area detector'
_diffrn_measurement_method 'phi and omega scans'
_diffrn_radiation_monochromator graphite
_diffrn_radiation_source 'fine-focus sealed tube'
_diffrn_radiation_type MoK\a
_diffrn_radiation_wavelength 0.71073
_diffrn_reflns_av_R_equivalents 0.0380
_diffrn_reflns_av_sigmaI/netI 0.0341
_diffrn_reflns_limit_h_max 21
_diffrn_reflns_limit_h_min -21
_diffrn_reflns_limit_k_max 18
_diffrn_reflns_limit_k_min -18
_diffrn_reflns_limit_l_max 12
_diffrn_reflns_limit_l_min -12
_diffrn_reflns_number 19103
_diffrn_reflns_theta_full 25.50
_diffrn_reflns_theta_max 25.50
_diffrn_reflns_theta_min 2.32
_diffrn_standards_number 0
_exptl_absorpt_coefficient_mu 4.469
_exptl_absorpt_correction_T_max 0.4538
_exptl_absorpt_correction_T_min 0.2746
_exptl_absorpt_correction_type multi-scan
_exptl_absorpt_process_details sadabs
_exptl_crystal_colour colourless
_exptl_crystal_density_diffrn 2.948
_exptl_crystal_density_method 'not measured'
_exptl_crystal_description block
_exptl_crystal_F_000 2176
_exptl_crystal_size_max 0.39
_exptl_crystal_size_mid 0.25
_exptl_crystal_size_min 0.21
_refine_diff_density_max 5.280
_refine_diff_density_min -2.915
_refine_diff_density_rms 0.238
_refine_ls_extinction_method none
_refine_ls_goodness_of_fit_ref 0.998
_refine_ls_hydrogen_treatment constr
_refine_ls_matrix_type full
_refine_ls_number_parameters 397
_refine_ls_number_reflns 4867
_refine_ls_number_restraints 0
_refine_ls_restrained_S_all 0.998
_refine_ls_R_factor_all 0.0733
_refine_ls_R_factor_gt 0.0635
_refine_ls_shift/su_max 0.001
_refine_ls_shift/su_mean 0.000
_refine_ls_structure_factor_coef Fsqd
_refine_ls_weighting_details 'calc w=1/[\s^2^(Fo^2^)+(0.0769P)^2^+73.1909P] where P=(Fo^2^+2Fc^2^)/3'
_refine_ls_weighting_scheme calc
_refine_ls_wR_factor_gt 0.1672
_refine_ls_wR_factor_ref 0.1751
_reflns_number_gt 4068
_reflns_number_total 4867
_reflns_threshold_expression >2sigma(I)
_cod_data_source_file c6ce00625f1.cif
_cod_data_source_block a
_cod_depositor_comments
;
The following automatic conversions were performed:

'_symmetry_cell_setting' value 'Monoclinic' changed to 'monoclinic'
according to
/usr/data/users/saulius/crontab/automatic-downloads/rss-feeds/RSC/lib/dictionaries/cif_core.dic
dictionary named 'cif_core.dic' version 2.4.2 from 2011-04-26.

Automatic conversion script
Id: cif_fix_values 4268 2015-11-12 08:31:59Z antanas 

 Adding full bibliography for 7225090--7225092.cif.
;
_cod_original_sg_symbol_H-M P2(1)/c
_cod_database_code 7225092

loop_
_symmetry_equiv_pos_as_xyz
'x, y, z'
'-x, y+1/2, -z+1/2'
'-x, -y, -z'
'x, -y-1/2, z-1/2'

loop_
_atom_site_label
_atom_site_type_symbol
_atom_site_fract_x
_atom_site_fract_y
_atom_site_fract_z
_atom_site_U_iso_or_equiv
_atom_site_adp_type
_atom_site_occupancy
_atom_site_symmetry_multiplicity
_atom_site_calc_flag
_atom_site_refinement_flags
Ag1 Ag 0.07612(5) 0.17341(5) 0.23666(9) 0.0339(2) Uani 1 1 d .
Ag2 Ag 0.06809(5) 0.12533(6) -0.07011(10) 0.0352(2) Uani 1 1 d .
Ag3 Ag -0.07881(5) 0.16752(5) -0.22006(9) 0.0321(2) Uani 1 1 d .
Ag4 Ag -0.08360(8) 0.12786(7) 0.08388(12) 0.0637(4) Uani 1 1 d .
Ag5 Ag 0.27635(6) 0.17548(6) -0.18924(10) 0.0404(3) Uani 1 1 d .
Ag6 Ag 0.29449(7) 0.81728(6) -0.20344(10) 0.0452(3) Uani 1 1 d .
N1 N 0.2922(5) 0.0098(6) 0.1317(10) 0.028(2) Uani 1 1 d .
N2 N 0.1761(5) 0.0500(6) 0.0263(9) 0.0271(19) Uani 1 1 d .
N3 N 0.1805(5) -0.0440(6) 0.0258(9) 0.0271(19) Uani 1 1 d .
N4 N 0.5034(6) 0.1574(8) 0.4591(13) 0.050(3) Uani 1 1 d .
N5 N 0.5122(9) 0.2538(12) 0.6289(18) 0.088(5) Uani 1 1 d .
N6 N 0.5839(7) 0.2477(10) 0.5994(17) 0.074(4) Uani 1 1 d .
N7 N -0.0317(5) -0.0396(6) -0.1985(10) 0.030(2) Uani 1 1 d .
N8 N 0.3036(6) 0.9624(7) -0.1890(11) 0.041(2) Uani 1 1 d .
O1 O 0.0961(5) 0.3163(5) 0.1953(8) 0.0327(18) Uani 1 1 d .
O2 O 0.1007(5) 0.2711(5) -0.0172(8) 0.0353(19) Uani 1 1 d .
O3 O 0.2787(5) 0.2897(6) 0.0578(8) 0.041(2) Uani 1 1 d .
O4 O 0.2337(5) 0.3125(5) -0.1682(8) 0.0357(19) Uani 1 1 d .
O5 O 0.2197(5) 0.6897(5) -0.1834(8) 0.0317(17) Uani 1 1 d .
O6 O 0.2643(5) 0.7201(5) 0.0417(8) 0.0332(18) Uani 1 1 d .
O7 O 0.0855(4) 0.7223(5) -0.0354(8) 0.0303(17) Uani 1 1 d .
O8 O 0.0837(5) 0.6834(5) 0.1811(8) 0.0325(18) Uani 1 1 d .
C1 C 0.3722(7) 0.0159(8) 0.1956(12) 0.037(3) Uani 1 1 d .
C2 C 0.3988(7) 0.0844(9) 0.2938(13) 0.040(3) Uani 1 1 d .
H2 H 0.3647 0.1244 0.3175 0.048 Uiso 1 1 calc R
C3 C 0.4760(7) 0.0912(9) 0.3538(14) 0.046(3) Uani 1 1 d .
C4 C 0.5274(8) 0.0307(13) 0.3152(19) 0.066(5) Uani 1 1 d .
H4 H 0.5791 0.0326 0.3586 0.080 Uiso 1 1 calc R
C5 C 0.5003(10) -0.0303(14) 0.214(2) 0.075(5) Uani 1 1 d .
H5 H 0.5345 -0.0673 0.1846 0.090 Uiso 1 1 calc R
C6 C 0.4232(7) -0.0388(11) 0.1536(15) 0.052(4) Uani 1 1 d .
H6 H 0.4060 -0.0813 0.0849 0.062 Uiso 1 1 calc R
C7 C 0.2501(6) -0.0656(7) 0.0896(11) 0.031(2) Uani 1 1 d .
H7 H 0.2684 -0.1240 0.1043 0.037 Uiso 1 1 calc R
C8 C 0.2434(6) 0.0797(7) 0.0892(11) 0.028(2) Uani 1 1 d .
H8 H 0.2564 0.1400 0.1032 0.033 Uiso 1 1 calc R
C9 C 0.4660(10) 0.1982(14) 0.545(2) 0.085(7) Uani 1 1 d .
H9 H 0.4153 0.1881 0.5454 0.102 Uiso 1 1 calc R
C10 C 0.5749(9) 0.1895(13) 0.495(2) 0.074(5) Uani 1 1 d .
H10 H 0.6133 0.1732 0.4532 0.089 Uiso 1 1 calc R
C11 C 0.1419(5) 0.4178(6) 0.0486(9) 0.0188(19) Uani 1 1 d .
C12 C 0.2021(5) 0.4193(7) -0.0164(9) 0.021(2) Uani 1 1 d .
C13 C 0.2290(6) 0.5026(6) -0.0506(11) 0.021(2) Uani 1 1 d .
H13 H 0.2693 0.5044 -0.0927 0.025 Uiso 1 1 calc R
C14 C 0.1960(6) 0.5829(7) -0.0221(10) 0.021(2) Uani 1 1 d .
C15 C 0.1367(5) 0.5809(6) 0.0434(9) 0.0197(19) Uani 1 1 d .
C16 C 0.1102(6) 0.4985(6) 0.0812(10) 0.0190(19) Uani 1 1 d .
H16 H 0.0718 0.4973 0.1278 0.023 Uiso 1 1 calc R
C17 C 0.1097(5) 0.3276(6) 0.0783(10) 0.020(2) Uani 1 1 d .
C18 C 0.2405(6) 0.3330(7) -0.0429(11) 0.024(2) Uani 1 1 d .
C19 C 0.2290(6) 0.6712(7) -0.0566(10) 0.023(2) Uani 1 1 d .
C20 C 0.0985(6) 0.6686(6) 0.0650(10) 0.022(2) Uani 1 1 d .
C21 C -0.0286(6) 0.0370(7) -0.1864(10) 0.023(2) Uani 1 1 d .
C22 C 0.3027(6) 1.0382(7) -0.1843(11) 0.026(2) Uani 1 1 d .

loop_
_atom_site_aniso_label
_atom_site_aniso_U_11
_atom_site_aniso_U_22
_atom_site_aniso_U_33
_atom_site_aniso_U_23
_atom_site_aniso_U_13
_atom_site_aniso_U_12
Ag1 0.0465(5) 0.0215(4) 0.0339(5) 0.0005(3) 0.0104(4) -0.0111(3)
Ag2 0.0360(5) 0.0221(4) 0.0426(5) -0.0001(4) 0.0007(4) -0.0038(3)
Ag3 0.0366(5) 0.0224(4) 0.0354(5) -0.0030(3) 0.0051(4) 0.0072(3)
Ag4 0.0891(9) 0.0267(5) 0.0563(7) -0.0047(5) -0.0175(6) -0.0053(5)
Ag5 0.0594(6) 0.0237(5) 0.0396(5) -0.0029(4) 0.0154(5) 0.0085(4)
Ag6 0.0660(7) 0.0251(5) 0.0428(6) 0.0046(4) 0.0104(5) -0.0073(4)
N1 0.020(4) 0.035(5) 0.031(5) 0.001(4) 0.011(4) 0.001(4)
N2 0.029(5) 0.022(4) 0.032(5) -0.004(4) 0.009(4) -0.001(4)
N3 0.029(5) 0.019(4) 0.031(5) -0.003(4) 0.003(4) -0.002(3)
N4 0.029(6) 0.053(7) 0.068(8) -0.016(6) 0.010(5) -0.008(5)
N5 0.071(10) 0.089(11) 0.107(13) -0.048(10) 0.031(9) -0.012(9)
N6 0.038(7) 0.081(10) 0.104(12) -0.024(9) 0.016(7) -0.019(7)
N7 0.032(5) 0.026(5) 0.033(5) 0.000(4) 0.010(4) 0.000(4)
N8 0.040(6) 0.039(6) 0.045(6) -0.001(5) 0.013(5) 0.006(5)
O1 0.051(5) 0.024(4) 0.029(4) 0.000(3) 0.021(4) -0.008(3)
O2 0.056(5) 0.021(4) 0.034(4) -0.005(3) 0.020(4) -0.013(4)
O3 0.056(5) 0.037(5) 0.031(4) -0.001(4) 0.011(4) 0.022(4)
O4 0.064(6) 0.021(4) 0.029(4) 0.000(3) 0.027(4) 0.006(4)
O5 0.041(4) 0.029(4) 0.026(4) 0.003(3) 0.009(3) -0.008(3)
O6 0.038(4) 0.031(4) 0.032(4) -0.002(3) 0.012(3) -0.015(3)
O7 0.040(4) 0.021(4) 0.034(4) 0.005(3) 0.018(3) 0.010(3)
O8 0.049(5) 0.023(4) 0.031(4) -0.001(3) 0.021(4) 0.005(3)
C1 0.032(6) 0.044(7) 0.033(6) -0.003(5) 0.005(5) 0.001(5)
C2 0.036(6) 0.043(7) 0.044(7) -0.006(6) 0.014(5) -0.003(5)
C3 0.037(7) 0.050(8) 0.047(8) -0.007(6) 0.001(6) -0.009(6)
C4 0.029(7) 0.083(11) 0.083(12) -0.026(10) 0.006(7) 0.011(7)
C5 0.046(9) 0.089(13) 0.085(13) -0.031(11) 0.008(8) 0.022(9)
C6 0.022(6) 0.076(10) 0.059(9) -0.028(8) 0.012(6) 0.007(6)
C7 0.038(6) 0.026(6) 0.035(6) 0.003(5) 0.021(5) 0.000(5)
C8 0.029(6) 0.028(5) 0.031(5) 0.001(4) 0.017(5) -0.003(4)
C9 0.053(10) 0.103(15) 0.104(15) -0.059(13) 0.032(10) -0.031(10)
C10 0.048(9) 0.091(13) 0.088(13) -0.043(11) 0.024(9) -0.026(9)
C11 0.016(4) 0.023(5) 0.019(4) 0.001(4) 0.009(4) 0.003(4)
C12 0.023(5) 0.023(5) 0.016(4) 0.001(4) 0.003(4) 0.003(4)
C13 0.021(5) 0.020(5) 0.025(5) -0.001(4) 0.011(4) 0.000(4)
C14 0.023(5) 0.022(5) 0.021(5) 0.002(4) 0.008(4) -0.002(4)
C15 0.018(5) 0.023(5) 0.019(4) -0.003(4) 0.007(4) 0.004(4)
C16 0.020(5) 0.019(5) 0.021(5) -0.001(4) 0.009(4) -0.002(4)
C17 0.019(5) 0.013(4) 0.029(5) -0.001(4) 0.008(4) 0.000(3)
C18 0.026(5) 0.022(5) 0.030(5) 0.004(4) 0.017(4) -0.002(4)
C19 0.023(5) 0.023(5) 0.027(5) -0.001(4) 0.015(4) 0.002(4)
C20 0.024(5) 0.019(5) 0.023(5) -0.003(4) 0.008(4) -0.001(4)
C21 0.020(5) 0.020(5) 0.028(5) 0.002(4) 0.007(4) -0.001(4)
C22 0.032(6) 0.021(5) 0.029(5) 0.002(4) 0.013(4) 0.000(4)

loop_
_atom_type_symbol
_atom_type_description
_atom_type_scat_dispersion_real
_atom_type_scat_dispersion_imag
_atom_type_scat_source
C C 0.0033 0.0016 'International Tables Vol C Tables 4.2.6.8 and 6.1.1.4'
H H 0.0000 0.0000 'International Tables Vol C Tables 4.2.6.8 and 6.1.1.4'
N N 0.0061 0.0033 'International Tables Vol C Tables 4.2.6.8 and 6.1.1.4'
O O 0.0106 0.0060 'International Tables Vol C Tables 4.2.6.8 and 6.1.1.4'
Ag Ag -0.8971 1.1015 'International Tables Vol C Tables 4.2.6.8 and 6.1.1.4'

loop_
_geom_angle_atom_site_label_1
_geom_angle_atom_site_label_2
_geom_angle_atom_site_label_3
_geom_angle
_geom_angle_site_symmetry_1
_geom_angle_site_symmetry_3
N7 Ag1 O1 158.4(3) 3 .
N7 Ag1 O2 116.3(3) 3 4_566
O1 Ag1 O2 82.6(3) . 4_566
N7 Ag1 Ag4 55.1(3) 3 .
O1 Ag1 Ag4 107.7(2) . .
O2 Ag1 Ag4 119.0(2) 4_566 .
N7 Ag1 Ag2 71.8(2) 3 .
O1 Ag1 Ag2 90.37(19) . .
O2 Ag1 Ag2 170.6(2) 4_566 .
Ag4 Ag1 Ag2 69.06(5) . .
C21 Ag2 N2 114.1(3) . .
C21 Ag2 O2 142.7(3) . .
N2 Ag2 O2 103.2(3) . .
C21 Ag2 Ag3 48.8(3) . .
N2 Ag2 Ag3 162.8(2) . .
O2 Ag2 Ag3 93.9(2) . .
C21 Ag2 Ag1 118.7(3) . .
N2 Ag2 Ag1 82.5(2) . .
O2 Ag2 Ag1 66.82(19) . .
Ag3 Ag2 Ag1 106.47(5) . .
C21 Ag3 O8 154.2(3) . 3_565
C21 Ag3 O5 122.1(3) . 2_544
O8 Ag3 O5 81.8(3) 3_565 2_544
C21 Ag3 O7 111.0(3) . 2_544
O8 Ag3 O7 81.8(3) 3_565 2_544
O5 Ag3 O7 77.7(2) 2_544 2_544
C21 Ag3 Ag2 52.9(3) . .
O8 Ag3 Ag2 101.7(2) 3_565 .
O5 Ag3 Ag2 168.39(18) 2_544 .
O7 Ag3 Ag2 113.62(18) 2_544 .
C21 Ag3 Ag4 77.8(3) . .
O8 Ag3 Ag4 90.35(19) 3_565 .
O5 Ag3 Ag4 97.37(17) 2_544 .
O7 Ag3 Ag4 171.21(17) 2_544 .
Ag2 Ag3 Ag4 71.69(5) . .
N3 Ag4 O7 118.6(3) 3 3_565
N3 Ag4 N7 113.7(3) 3 3
O7 Ag4 N7 125.5(3) 3_565 3
N3 Ag4 O8 118.0(3) 3 2_545
O7 Ag4 O8 82.7(3) 3_565 2_545
N7 Ag4 O8 86.4(3) 3 2_545
N3 Ag4 Ag1 158.2(2) 3 .
O7 Ag4 Ag1 81.3(2) 3_565 .
N7 Ag4 Ag1 44.9(2) 3 .
O8 Ag4 Ag1 70.7(2) 2_545 .
N3 Ag4 Ag3 80.4(2) 3 .
O7 Ag4 Ag3 67.07(19) 3_565 .
N7 Ag4 Ag3 109.0(2) 3 .
O8 Ag4 Ag3 149.70(17) 2_545 .
Ag1 Ag4 Ag3 101.40(6) . .
C22 Ag5 O4 168.7(3) 1_545 .
C22 Ag5 O3 99.2(3) 1_545 4_565
O4 Ag5 O3 89.9(3) . 4_565
N8 Ag6 O5 145.9(3) . .
N8 Ag6 N6 110.6(5) . 2_655
O5 Ag6 N6 95.6(4) . 2_655
N8 Ag6 O6 106.2(3) . 4_575
O5 Ag6 O6 85.7(3) . 4_575
N6 Ag6 O6 106.5(4) 2_655 4_575
C8 N1 C7 105.3(9) . .
C8 N1 C1 126.5(10) . .
C7 N1 C1 128.0(10) . .
C8 N2 N3 107.1(8) . .
C8 N2 Ag2 130.2(7) . .
N3 N2 Ag2 122.7(6) . .
C7 N3 N2 107.0(8) . .
C7 N3 Ag4 131.0(7) . 3
N2 N3 Ag4 121.8(6) . 3
C9 N4 C10 105.5(13) . .
C9 N4 C3 129.4(12) . .
C10 N4 C3 125.1(13) . .
C9 N5 N6 107.5(14) . .
C10 N6 N5 105.5(13) . .
C10 N6 Ag6 122.4(11) . 2_645
N5 N6 Ag6 132.2(11) . 2_645
C21 N7 Ag1 161.5(8) . 3
C21 N7 Ag4 117.5(7) . 3
Ag1 N7 Ag4 80.0(3) 3 3
C22 N8 Ag6 175.0(9) . .
C17 O1 Ag1 112.2(6) . .
C17 O2 Ag2 142.6(7) . .
C17 O2 Ag1 118.8(6) . 4_565
Ag2 O2 Ag1 96.4(3) . 4_565
C18 O3 Ag5 122.9(7) . 4_566
C18 O4 Ag5 111.4(7) . .
C19 O5 Ag6 108.8(6) . .
C19 O5 Ag3 103.0(6) . 2_554
Ag6 O5 Ag3 128.2(3) . 2_554
C19 O6 Ag6 126.7(6) . 4_576
C20 O7 Ag4 141.3(7) . 3_565
C20 O7 Ag3 121.1(6) . 2_554
Ag4 O7 Ag3 96.5(3) 3_565 2_554
C20 O8 Ag3 110.6(6) . 3_565
C20 O8 Ag4 148.5(6) . 2
Ag3 O8 Ag4 98.8(3) 3_565 2
C6 C1 C2 120.1(12) . .
C6 C1 N1 120.5(11) . .
C2 C1 N1 119.1(11) . .
C3 C2 C1 119.1(12) . .
C3 C2 H2 120.4 . .
C1 C2 H2 120.4 . .
C2 C3 C4 119.8(13) . .
C2 C3 N4 119.7(12) . .
C4 C3 N4 120.4(12) . .
C5 C4 C3 119.3(14) . .
C5 C4 H4 120.4 . .
C3 C4 H4 120.4 . .
C6 C5 C4 121.7(14) . .
C6 C5 H5 119.1 . .
C4 C5 H5 119.1 . .
C5 C6 C1 119.6(13) . .
C5 C6 H6 120.2 . .
C1 C6 H6 120.2 . .
N3 C7 N1 110.3(10) . .
N3 C7 H7 124.9 . .
N1 C7 H7 124.9 . .
N2 C8 N1 110.3(10) . .
N2 C8 H8 124.9 . .
N1 C8 H8 124.9 . .
N5 C9 N4 110.1(15) . .
N5 C9 H9 124.9 . .
N4 C9 H9 124.9 . .
N6 C10 N4 111.4(14) . .
N6 C10 H10 124.3 . .
N4 C10 H10 124.3 . .
C12 C11 C16 120.2(9) . .
C12 C11 C17 119.0(8) . .
C16 C11 C17 120.8(8) . .
C11 C12 C13 118.9(9) . .
C11 C12 C18 120.7(9) . .
C13 C12 C18 120.3(9) . .
C14 C13 C12 121.0(9) . .
C14 C13 H13 119.5 . .
C12 C13 H13 119.5 . .
C15 C14 C13 119.8(9) . .
C15 C14 C19 121.3(9) . .
C13 C14 C19 118.8(8) . .
C14 C15 C16 120.1(9) . .
C14 C15 C20 118.7(9) . .
C16 C15 C20 121.1(8) . .
C11 C16 C15 120.0(9) . .
C11 C16 H16 120.0 . .
C15 C16 H16 120.0 . .
O2 C17 O1 126.7(9) . .
O2 C17 C11 115.3(8) . .
O1 C17 C11 118.0(8) . .
O3 C18 O4 124.9(10) . .
O3 C18 C12 118.8(9) . .
O4 C18 C12 116.1(9) . .
O5 C19 O6 124.7(9) . .
O5 C19 C14 117.0(9) . .
O6 C19 C14 118.3(9) . .
O7 C20 O8 125.4(9) . .
O7 C20 C15 115.7(8) . .
O8 C20 C15 118.9(9) . .
N7 C21 Ag3 151.6(8) . .
N7 C21 Ag2 130.0(8) . .
Ag3 C21 Ag2 78.3(3) . .
N8 C22 Ag5 168.0(10) . 1_565

loop_
_geom_bond_atom_site_label_1
_geom_bond_atom_site_label_2
_geom_bond_distance
_geom_bond_site_symmetry_2
Ag1 N7 2.148(9) 3
Ag1 O1 2.216(7) .
Ag1 O2 2.532(8) 4_566
Ag1 Ag4 2.994(2) .
Ag1 Ag2 3.122(2) .
Ag2 C21 2.267(10) .
Ag2 N2 2.253(9) .
Ag2 O2 2.279(7) .
Ag2 Ag3 2.782(2) .
Ag3 C21 2.137(10) .
Ag3 O8 2.262(7) 3_565
Ag3 O5 2.516(8) 2_544
Ag3 O7 2.555(8) 2_544
Ag3 Ag4 3.122(3) .
Ag4 N3 2.210(9) 3
Ag4 O7 2.284(7) 3_565
Ag4 N7 2.493(9) 3
Ag4 O8 2.495(8) 2_545
Ag5 C22 2.098(11) 1_545
Ag5 O4 2.212(7) .
Ag5 O3 2.596(8) 4_565
Ag6 N8 2.171(11) .
Ag6 O5 2.372(7) .
Ag6 N6 2.423(12) 2_655
Ag6 O6 2.535(8) 4_575
N1 C8 1.363(14) .
N1 C7 1.363(14) .
N1 C1 1.435(15) .
N2 C8 1.304(14) .
N2 N3 1.403(13) .
N3 C7 1.304(14) .
N3 Ag4 2.210(9) 3
N4 C9 1.37(2) .
N4 C10 1.344(18) .
N4 C3 1.440(17) .
N5 C9 1.32(2) .
N5 N6 1.404(19) .
N6 C10 1.33(2) .
N6 Ag6 2.423(12) 2_645
N7 C21 1.148(15) .
N7 Ag1 2.148(9) 3
N7 Ag4 2.493(9) 3
N8 C22 1.131(16) .
O1 C17 1.267(12) .
O2 C17 1.253(12) .
O2 Ag1 2.532(8) 4_565
O3 C18 1.251(13) .
O3 Ag5 2.596(8) 4_566
O4 C18 1.267(13) .
O5 C19 1.268(12) .
O5 Ag3 2.516(8) 2_554
O6 C19 1.263(13) .
O6 Ag6 2.535(8) 4_576
O7 C20 1.260(12) .
O7 Ag4 2.284(7) 3_565
O7 Ag3 2.555(8) 2_554
O8 C20 1.275(12) .
O8 Ag3 2.262(7) 3_565
O8 Ag4 2.495(8) 2
C1 C6 1.374(18) .
C1 C2 1.416(17) .
C2 C3 1.381(17) .
C2 H2 0.9300 .
C3 C4 1.42(2) .
C4 C5 1.36(2) .
C4 H4 0.9300 .
C5 C6 1.38(2) .
C5 H5 0.9300 .
C6 H6 0.9300 .
C7 H7 0.9300 .
C8 H8 0.9300 .
C9 H9 0.9300 .
C10 H10 0.9300 .
C11 C12 1.403(13) .
C11 C16 1.405(13) .
C11 C17 1.522(13) .
C12 C13 1.406(13) .
C12 C18 1.517(14) .
C13 C14 1.398(13) .
C13 H13 0.9300 .
C14 C15 1.390(13) .
C14 C19 1.520(13) .
C15 C16 1.404(13) .
C15 C20 1.519(13) .
C16 H16 0.9300 .
C22 Ag5 2.098(11) 1_565

loop_
_geom_torsion_atom_site_label_1
_geom_torsion_atom_site_label_2
_geom_torsion_atom_site_label_3
_geom_torsion_atom_site_label_4
_geom_torsion
_geom_torsion_site_symmetry_1
_geom_torsion_site_symmetry_4
N7 Ag1 Ag2 C21 34.4(4) 3 .
O1 Ag1 Ag2 C21 -133.1(4) . .
O2 Ag1 Ag2 C21 -174.4(11) 4_566 .
Ag4 Ag1 Ag2 C21 -24.3(3) . .
N7 Ag1 Ag2 N2 -78.9(3) 3 .
O1 Ag1 Ag2 N2 113.5(3) . .
O2 Ag1 Ag2 N2 72.2(11) 4_566 .
Ag4 Ag1 Ag2 N2 -137.7(2) . .
N7 Ag1 Ag2 O2 173.2(4) 3 .
O1 Ag1 Ag2 O2 5.6(3) . .
O2 Ag1 Ag2 O2 -35.7(10) 4_566 .
Ag4 Ag1 Ag2 O2 114.5(2) . .
N7 Ag1 Ag2 Ag3 86.0(3) 3 .
O1 Ag1 Ag2 Ag3 -81.5(2) . .
O2 Ag1 Ag2 Ag3 -122.8(11) 4_566 .
Ag4 Ag1 Ag2 Ag3 27.32(5) . .
N2 Ag2 Ag3 C21 5.7(8) . .
O2 Ag2 Ag3 C21 179.1(4) . .
Ag1 Ag2 Ag3 C21 -113.9(3) . .
C21 Ag2 Ag3 O8 174.7(4) . 3_565
N2 Ag2 Ag3 O8 -179.5(8) . 3_565
O2 Ag2 Ag3 O8 -6.2(3) . 3_565
Ag1 Ag2 Ag3 O8 60.80(19) . 3_565
C21 Ag2 Ag3 O5 68.3(9) . 2_544
N2 Ag2 Ag3 O5 74.0(12) . 2_544
O2 Ag2 Ag3 O5 -112.6(9) . 2_544
Ag1 Ag2 Ag3 O5 -45.6(9) . 2_544
C21 Ag2 Ag3 O7 -99.2(4) . 2_544
N2 Ag2 Ag3 O7 -93.5(8) . 2_544
O2 Ag2 Ag3 O7 79.9(3) . 2_544
Ag1 Ag2 Ag3 O7 146.84(18) . 2_544
C21 Ag2 Ag3 Ag4 88.3(3) . .
N2 Ag2 Ag3 Ag4 94.0(8) . .
O2 Ag2 Ag3 Ag4 -92.62(19) . .
Ag1 Ag2 Ag3 Ag4 -25.66(4) . .
N7 Ag1 Ag4 N3 -12.9(7) 3 3
O1 Ag1 Ag4 N3 152.5(7) . 3
O2 Ag1 Ag4 N3 -116.2(7) 4_566 3
Ag2 Ag1 Ag4 N3 69.1(7) . 3
N7 Ag1 Ag4 O7 -169.9(4) 3 3_565
O1 Ag1 Ag4 O7 -4.5(3) . 3_565
O2 Ag1 Ag4 O7 86.7(3) 4_566 3_565
Ag2 Ag1 Ag4 O7 -87.93(19) . 3_565
O1 Ag1 Ag4 N7 165.4(4) . 3
O2 Ag1 Ag4 N7 -103.4(4) 4_566 3
Ag2 Ag1 Ag4 N7 82.0(3) . 3
N7 Ag1 Ag4 O8 104.9(4) 3 2_545
O1 Ag1 Ag4 O8 -89.8(3) . 2_545
O2 Ag1 Ag4 O8 1.5(3) 4_566 2_545
Ag2 Ag1 Ag4 O8 -173.18(18) . 2_545
N7 Ag1 Ag4 Ag3 -105.5(3) 3 .
O1 Ag1 Ag4 Ag3 59.8(2) . .
O2 Ag1 Ag4 Ag3 151.09(19) 4_566 .
Ag2 Ag1 Ag4 Ag3 -23.58(4) . .
C21 Ag3 Ag4 N3 -77.0(4) . 3
O8 Ag3 Ag4 N3 126.1(3) 3_565 3
O5 Ag3 Ag4 N3 44.3(3) 2_544 3
O7 Ag3 Ag4 N3 99.9(11) 2_544 3
Ag2 Ag3 Ag4 N3 -131.7(2) . 3
C21 Ag3 Ag4 O7 156.3(3) . 3_565
O8 Ag3 Ag4 O7 -0.6(3) 3_565 3_565
O5 Ag3 Ag4 O7 -82.4(3) 2_544 3_565
O7 Ag3 Ag4 O7 -26.9(9) 2_544 3_565
Ag2 Ag3 Ag4 O7 101.6(2) . 3_565
C21 Ag3 Ag4 N7 34.9(4) . 3
O8 Ag3 Ag4 N7 -122.0(3) 3_565 3
O5 Ag3 Ag4 N7 156.2(3) 2_544 3
O7 Ag3 Ag4 N7 -148.3(11) 2_544 3
Ag2 Ag3 Ag4 N7 -19.8(2) . 3
C21 Ag3 Ag4 O8 152.1(5) . 2_545
O8 Ag3 Ag4 O8 -4.7(2) 3_565 2_545
O5 Ag3 Ag4 O8 -86.5(4) 2_544 2_545
O7 Ag3 Ag4 O8 -31.0(12) 2_544 2_545
Ag2 Ag3 Ag4 O8 97.4(4) . 2_545
C21 Ag3 Ag4 Ag1 80.9(3) . .
O8 Ag3 Ag4 Ag1 -76.0(2) 3_565 .
O5 Ag3 Ag4 Ag1 -157.77(18) 2_544 .
O7 Ag3 Ag4 Ag1 -102.3(11) 2_544 .
Ag2 Ag3 Ag4 Ag1 26.21(4) . .
C21 Ag2 N2 C8 173.5(9) . .
O2 Ag2 N2 C8 -4.4(10) . .
Ag3 Ag2 N2 C8 168.8(6) . .
Ag1 Ag2 N2 C8 -68.4(9) . .
C21 Ag2 N2 N3 -6.0(8) . .
O2 Ag2 N2 N3 176.1(7) . .
Ag3 Ag2 N2 N3 -10.7(13) . .
Ag1 Ag2 N2 N3 112.1(7) . .
C8 N2 N3 C7 0.5(11) . .
Ag2 N2 N3 C7 -179.9(7) . .
C8 N2 N3 Ag4 -174.9(7) . 3
Ag2 N2 N3 Ag4 4.7(10) . 3
C9 N5 N6 C10 2(2) . .
C9 N5 N6 Ag6 -176.6(16) . 2_645
O5 Ag6 N8 C22 -30(11) . .
N6 Ag6 N8 C22 -168(11) 2_655 .
O6 Ag6 N8 C22 77(11) 4_575 .
N7 Ag1 O1 C17 -44.5(13) 3 .
O2 Ag1 O1 C17 163.1(7) 4_566 .
Ag4 Ag1 O1 C17 -78.7(7) . .
Ag2 Ag1 O1 C17 -10.6(7) . .
C21 Ag2 O2 C17 103.7(13) . .
N2 Ag2 O2 C17 -79.4(12) . .
Ag3 Ag2 O2 C17 102.6(12) . .
Ag1 Ag2 O2 C17 -3.7(11) . .
C21 Ag2 O2 Ag1 -57.3(6) . 4_565
N2 Ag2 O2 Ag1 119.6(3) . 4_565
Ag3 Ag2 O2 Ag1 -58.4(2) . 4_565
Ag1 Ag2 O2 Ag1 -164.7(3) . 4_565
C22 Ag5 O4 C18 51(2) 1_545 .
O3 Ag5 O4 C18 -164.6(7) 4_565 .
N8 Ag6 O5 C19 -78.4(9) . .
N6 Ag6 O5 C19 62.5(8) 2_655 .
O6 Ag6 O5 C19 168.7(7) 4_575 .
N8 Ag6 O5 Ag3 46.5(8) . 2_554
N6 Ag6 O5 Ag3 -172.6(5) 2_655 2_554
O6 Ag6 O5 Ag3 -66.4(4) 4_575 2_554
C8 N1 C1 C6 -134.8(14) . .
C7 N1 C1 C6 38.9(19) . .
C8 N1 C1 C2 39.5(17) . .
C7 N1 C1 C2 -146.8(12) . .
C6 C1 C2 C3 -5(2) . .
N1 C1 C2 C3 -179.0(12) . .
C1 C2 C3 C4 1(2) . .
C1 C2 C3 N4 -176.6(12) . .
C9 N4 C3 C2 24(3) . .
C10 N4 C3 C2 -158.7(17) . .
C9 N4 C3 C4 -154(2) . .
C10 N4 C3 C4 24(3) . .
C2 C3 C4 C5 4(3) . .
N4 C3 C4 C5 -179.0(18) . .
C3 C4 C5 C6 -4(3) . .
C4 C5 C6 C1 0(3) . .
C2 C1 C6 C5 4(2) . .
N1 C1 C6 C5 178.3(15) . .
N2 N3 C7 N1 -0.3(11) . .
Ag4 N3 C7 N1 174.5(7) 3 .
C8 N1 C7 N3 0.0(12) . .
C1 N1 C7 N3 -174.8(10) . .
N3 N2 C8 N1 -0.6(11) . .
Ag2 N2 C8 N1 179.9(7) . .
C7 N1 C8 N2 0.4(12) . .
C1 N1 C8 N2 175.3(10) . .
N6 N5 C9 N4 -2(3) . .
C10 N4 C9 N5 1(3) . .
C3 N4 C9 N5 178.8(17) . .
N5 N6 C10 N4 -1(2) . .
Ag6 N6 C10 N4 177.5(12) 2_645 .
C9 N4 C10 N6 0(2) . .
C3 N4 C10 N6 -177.8(15) . .
C16 C11 C12 C13 -1.3(14) . .
C17 C11 C12 C13 176.5(9) . .
C16 C11 C12 C18 175.6(9) . .
C17 C11 C12 C18 -6.6(14) . .
C11 C12 C13 C14 -0.8(15) . .
C18 C12 C13 C14 -177.6(9) . .
C12 C13 C14 C15 1.3(15) . .
C12 C13 C14 C19 177.9(9) . .
C13 C14 C15 C16 0.2(15) . .
C19 C14 C15 C16 -176.3(9) . .
C13 C14 C15 C20 -176.2(9) . .
C19 C14 C15 C20 7.3(14) . .
C12 C11 C16 C15 2.7(15) . .
C17 C11 C16 C15 -175.0(9) . .
C14 C15 C16 C11 -2.2(15) . .
C20 C15 C16 C11 174.1(9) . .
Ag2 O2 C17 O1 -4.9(19) . .
Ag1 O2 C17 O1 153.4(8) 4_565 .
Ag2 O2 C17 C11 173.8(8) . .
Ag1 O2 C17 C11 -27.9(11) 4_565 .
Ag1 O1 C17 O2 12.2(13) . .
Ag1 O1 C17 C11 -166.5(6) . .
C12 C11 C17 O2 -42.7(13) . .
C16 C11 C17 O2 135.1(10) . .
C12 C11 C17 O1 136.1(10) . .
C16 C11 C17 O1 -46.1(13) . .
Ag5 O3 C18 O4 -172.2(8) 4_566 .
Ag5 O3 C18 C12 11.2(13) 4_566 .
Ag5 O4 C18 O3 12.5(14) . .
Ag5 O4 C18 C12 -170.8(7) . .
C11 C12 C18 O3 -67.3(13) . .
C13 C12 C18 O3 109.5(11) . .
C11 C12 C18 O4 115.8(11) . .
C13 C12 C18 O4 -67.4(13) . .
Ag6 O5 C19 O6 8.5(12) . .
Ag3 O5 C19 O6 -130.1(9) 2_554 .
Ag6 O5 C19 C14 -170.5(6) . .
Ag3 O5 C19 C14 50.9(9) 2_554 .
Ag6 O6 C19 O5 -174.8(7) 4_576 .
Ag6 O6 C19 C14 4.1(13) 4_576 .
C15 C14 C19 O5 -114.5(11) . .
C13 C14 C19 O5 69.0(13) . .
C15 C14 C19 O6 66.5(13) . .
C13 C14 C19 O6 -110.0(11) . .
Ag4 O7 C20 O8 34.4(17) 3_565 .
Ag3 O7 C20 O8 -160.6(8) 2_554 .
Ag4 O7 C20 C15 -144.0(8) 3_565 .
Ag3 O7 C20 C15 20.9(11) 2_554 .
Ag3 O8 C20 O7 -24.1(13) 3_565 .
Ag4 O8 C20 O7 177.8(9) 2 .
Ag3 O8 C20 C15 154.3(7) 3_565 .
Ag4 O8 C20 C15 -3.8(19) 2 .
C14 C15 C20 O7 42.1(13) . .
C16 C15 C20 O7 -134.2(10) . .
C14 C15 C20 O8 -136.4(10) . .
C16 C15 C20 O8 47.3(14) . .
Ag1 N7 C21 Ag3 -17(4) 3 .
Ag4 N7 C21 Ag3 -177.0(13) 3 .
Ag1 N7 C21 Ag2 159.2(19) 3 .
Ag4 N7 C21 Ag2 -0.5(13) 3 .
O8 Ag3 C21 N7 165.4(14) 3_565 .
O5 Ag3 C21 N7 10.0(19) 2_544 .
O7 Ag3 C21 N7 -78.4(18) 2_544 .
Ag2 Ag3 C21 N7 177.2(19) . .
Ag4 Ag3 C21 N7 101.1(18) . .
O8 Ag3 C21 Ag2 -11.9(9) 3_565 .
O5 Ag3 C21 Ag2 -167.3(2) 2_544 .
O7 Ag3 C21 Ag2 104.3(3) 2_544 .
Ag4 Ag3 C21 Ag2 -76.2(2) . .
N2 Ag2 C21 N7 3.6(11) . .
O2 Ag2 C21 N7 -179.8(8) . .
Ag3 Ag2 C21 N7 -178.3(12) . .
Ag1 Ag2 C21 N7 -91.1(10) . .
N2 Ag2 C21 Ag3 -178.1(3) . .
O2 Ag2 C21 Ag3 -1.5(6) . .
Ag1 Ag2 C21 Ag3 87.2(3) . .
Ag6 N8 C22 Ag5 -2(15) . 1_565
